data_7714811
loop_
_publ_author_name
'Liang, Chun-Jie'
'Wu, Run-Chun'
'Huang, Xiao-Qiong'
'Qin, Qi-Pin'
'Liang, Hong'
'Tan, Ming-Xiong'

_publ_section_title
;
 Synthesis and anticancer mechanisms of four novel platinum(II)
 4'-substituted-2,2':6',2''-terpyridine complexes.
;
_journal_issue 5
_journal_name_full 'Dalton transactions (Cambridge, England : 2003)'
_journal_page_first 2143
_journal_page_last 2152
_journal_paper_doi 10.1039/d3dt03197g
_journal_volume 53
_journal_year 2024
_chemical_formula_moiety 'C4 H12 Cl2 O2 Pt S2'
_chemical_formula_sum 'C4 H12 Cl2 O2 Pt S2'
_chemical_formula_weight 422.25
_space_group_crystal_system monoclinic
_space_group_IT_number 14
_space_group_name_Hall '-P 2yn'
_space_group_name_H-M_alt 'P 1 21/n 1'
_atom_sites_solution_hydrogens geom
_atom_sites_solution_primary iterative
_audit_creation_date 2023-11-27
_audit_creation_method
;
Olex2 1.2
(compiled 2018.05.29 svn.r3508 for OlexSys, GUI svn.r5506)
;
_audit_update_record
;
2023-11-28 deposited with the CCDC.	2023-12-21 downloaded from the CCDC.
;
_cell_angle_alpha 90
_cell_angle_beta 105.6469(19)
_cell_angle_gamma 90
_cell_formula_units_Z 4
_cell_length_a 8.6224(5)
_cell_length_b 13.5614(6)
_cell_length_c 9.3946(5)
_cell_measurement_reflns_used 9963
_cell_measurement_temperature 150(2)
_cell_measurement_theta_max 26.43
_cell_measurement_theta_min 2.71
_cell_volume 1057.82(10)
_computing_cell_refinement 'SAINT V8.40A (?, 2016)'
_computing_data_reduction 'SAINT V8.40A (?, 2016)'
_computing_molecular_graphics 'Olex2 (Dolomanov et al., 2009)'
_computing_publication_material 'Olex2 (Dolomanov et al., 2009)'
_computing_structure_refinement 'XL (Sheldrick, 2008)'
_computing_structure_solution
;
Superflip (Palatinus & Chapuis, 2007;Palatinus & van der Lee, 2008;
Palatinus et al., 2012)
;
_diffrn_ambient_temperature 150.0
_diffrn_measured_fraction_theta_full 0.998
_diffrn_measured_fraction_theta_max 0.998
_diffrn_measurement_device_type 'Bruker APEX-II CCD'
_diffrn_measurement_method '\f and \w scans'
_diffrn_radiation_type MoK\a
_diffrn_radiation_wavelength 0.71073
_diffrn_reflns_av_R_equivalents 0.0501
_diffrn_reflns_av_unetI/netI 0.0226
_diffrn_reflns_Laue_measured_fraction_full 0.998
_diffrn_reflns_Laue_measured_fraction_max 0.998
_diffrn_reflns_limit_h_max 10
_diffrn_reflns_limit_h_min -10
_diffrn_reflns_limit_k_max 16
_diffrn_reflns_limit_k_min -16
_diffrn_reflns_limit_l_max 11
_diffrn_reflns_limit_l_min -11
_diffrn_reflns_number 21981
_diffrn_reflns_point_group_measured_fraction_full 0.998
_diffrn_reflns_point_group_measured_fraction_max 0.998
_diffrn_reflns_theta_full 24.997
_diffrn_reflns_theta_max 24.997
_diffrn_reflns_theta_min 2.707
_diffrn_standards_number 0
_exptl_absorpt_coefficient_mu 14.119
_exptl_absorpt_correction_T_max 0.0276
_exptl_absorpt_correction_T_min 0.0063
_exptl_absorpt_correction_type none
_exptl_absorpt_process_details
;
SADABS-2016/2 (Bruker,2016/2) was used for absorption correction.
wR2(int) was 0.1385 before and 0.0683 after correction.
The Ratio of minimum to maximum transmission is 0.2283.
The \l/2 correction factor is Not present.
;
_exptl_crystal_colour red
_exptl_crystal_density_diffrn 2.651
_exptl_crystal_description block
_exptl_crystal_F_000 784
_exptl_crystal_size_max 0.24
_exptl_crystal_size_mid 0.24
_exptl_crystal_size_min 0.23
_refine_diff_density_max 1.729
_refine_diff_density_min -1.108
_refine_diff_density_rms 0.161
_refine_ls_extinction_coef 0.0055(3)
_refine_ls_extinction_expression Fc^*^=kFc[1+0.001xFc^2^\l^3^/sin(2\q)]^-1/4^
_refine_ls_extinction_method 'SHELXL-2014/7 (Sheldrick 2014'
_refine_ls_goodness_of_fit_ref 1.003
_refine_ls_hydrogen_treatment constr
_refine_ls_matrix_type full
_refine_ls_number_parameters 105
_refine_ls_number_reflns 1858
_refine_ls_number_restraints 0
_refine_ls_restrained_S_all 1.003
_refine_ls_R_factor_all 0.0236
_refine_ls_R_factor_gt 0.0223
_refine_ls_shift/su_max 0.002
_refine_ls_shift/su_mean 0.000
_refine_ls_structure_factor_coef Fsqd
_refine_ls_weighting_details 'w=1/[\s^2^(Fo^2^)+(0.0381P)^2^+2.8543P] where P=(Fo^2^+2Fc^2^)/3'
_refine_ls_weighting_scheme calc
_refine_ls_wR_factor_gt 0.0586
_refine_ls_wR_factor_ref 0.0593
_reflns_Friedel_coverage 0.000
_reflns_number_gt 1772
_reflns_number_total 1858
_reflns_threshold_expression 'I > 2\s(I)'
_cod_data_source_file d3dt03197g2.cif
_cod_data_source_block mo_1017_12_0m
_cod_depositor_comments 'Adding full bibliography for 7714811--7714815.cif.'
_cod_database_code 7714811
_shelx_shelxl_version_number 2014/7
_shelx_space_group_comment
;
The symmetry employed for this shelxl refinement is uniquely defined
by the following loop, which should always be used as a source of
symmetry information in preference to the above space-group names.
They are only intended as comments.
;
_shelx_estimated_absorpt_t_max 0.155
_shelx_estimated_absorpt_t_min 0.075
_olex2_refinement_description
;
1. Fixed Uiso
 At 1.5 times of:
  All C(H,H,H) groups
2.a Idealised Me refined as rotating group:
 C2(H2A,H2B,H2C), C3(H3A,H3B,H3C), C4(H4A,H4B,H4C), C1(H1A,H1B,H1C)
;
_olex2_submission_special_instructions 'No special instructions were received'

loop_
_space_group_symop_operation_xyz
'x, y, z'
'-x+1/2, y+1/2, -z+1/2'
'-x, -y, -z'
'x-1/2, -y-1/2, z-1/2'

loop_
_atom_site_label
_atom_site_type_symbol
_atom_site_fract_x
_atom_site_fract_y
_atom_site_fract_z
_atom_site_U_iso_or_equiv
_atom_site_adp_type
_atom_site_occupancy
_atom_site_site_symmetry_order
_atom_site_calc_flag
_atom_site_refinement_flags_posn
_atom_site_refinement_flags_adp
_atom_site_refinement_flags_occupancy
_atom_site_disorder_assembly
_atom_site_disorder_group
Pt1 Pt 0.97346(2) 0.51600(2) 0.21426(2) 0.02481(12) Uani 1 1 d . . . . .
S2 S 0.93200(15) 0.66920(9) 0.28246(13) 0.0275(3) Uani 1 1 d . . . . .
Cl1 Cl 0.99782(15) 0.35476(9) 0.13989(14) 0.0340(3) Uani 1 1 d . . . . .
S1 S 1.24096(16) 0.53292(9) 0.30803(14) 0.0273(3) Uani 1 1 d . . . . .
Cl2 Cl 0.69707(17) 0.49415(10) 0.13820(17) 0.0349(3) Uani 1 1 d . . . . .
O2 O 1.0727(5) 0.7339(3) 0.3292(4) 0.0362(8) Uani 1 1 d . . . . .
O1 O 1.2874(4) 0.5532(3) 0.4676(4) 0.0340(8) Uani 1 1 d . . . . .
C2 C 1.3518(6) 0.4282(4) 0.2764(6) 0.0342(12) Uani 1 1 d . . . . .
H2A H 1.3192 0.3702 0.3233 0.051 Uiso 1 1 calc GR . . . .
H2B H 1.4672 0.4401 0.3185 0.051 Uiso 1 1 calc GR . . . .
H2C H 1.3300 0.4168 0.1698 0.051 Uiso 1 1 calc GR . . . .
C3 C 0.8396(7) 0.6619(4) 0.4296(6) 0.0378(13) Uani 1 1 d . . . . .
H3A H 0.7519 0.6137 0.4050 0.057 Uiso 1 1 calc GR . . . .
H3B H 0.7964 0.7267 0.4449 0.057 Uiso 1 1 calc GR . . . .
H3C H 0.9196 0.6414 0.5202 0.057 Uiso 1 1 calc GR . . . .
C4 C 0.7846(7) 0.7312(4) 0.1424(6) 0.0381(12) Uani 1 1 d . . . . .
H4A H 0.8194 0.7332 0.0514 0.057 Uiso 1 1 calc GR . . . .
H4B H 0.7713 0.7987 0.1746 0.057 Uiso 1 1 calc GR . . . .
H4C H 0.6818 0.6961 0.1238 0.057 Uiso 1 1 calc GR . . . .
C1 C 1.3217(7) 0.6247(4) 0.2144(6) 0.0348(12) Uani 1 1 d . . . . .
H1A H 1.2941 0.6093 0.1087 0.052 Uiso 1 1 calc GR . . . .
H1B H 1.4391 0.6265 0.2540 0.052 Uiso 1 1 calc GR . . . .
H1C H 1.2766 0.6891 0.2289 0.052 Uiso 1 1 calc GR . . . .

loop_
_atom_site_aniso_label
_atom_site_aniso_U_11
_atom_site_aniso_U_22
_atom_site_aniso_U_33
_atom_site_aniso_U_23
_atom_site_aniso_U_13
_atom_site_aniso_U_12
Pt1 0.02119(15) 0.02476(16) 0.02791(15) 0.00009(6) 0.00562(9) -0.00067(7)
S2 0.0253(6) 0.0265(6) 0.0298(6) 0.0007(5) 0.0061(5) 0.0017(5)
Cl1 0.0302(7) 0.0280(6) 0.0419(7) -0.0044(5) 0.0068(5) -0.0012(5)
S1 0.0240(6) 0.0263(6) 0.0308(6) -0.0011(5) 0.0061(5) -0.0005(5)
Cl2 0.0238(7) 0.0396(7) 0.0405(8) -0.0048(5) 0.0071(6) -0.0027(5)
O2 0.031(2) 0.030(2) 0.046(2) -0.0030(17) 0.0078(17) -0.0028(17)
O1 0.0291(19) 0.040(2) 0.0304(18) -0.0022(16) 0.0044(15) 0.0007(17)
C2 0.027(3) 0.031(3) 0.044(3) -0.004(2) 0.010(2) 0.001(2)
C3 0.047(3) 0.037(3) 0.033(3) -0.002(2) 0.017(3) 0.001(3)
C4 0.037(3) 0.038(3) 0.037(3) 0.007(2) 0.005(2) 0.007(2)
C1 0.033(3) 0.032(3) 0.042(3) -0.001(2) 0.015(2) -0.005(2)

loop_
_atom_type_symbol
_atom_type_description
_atom_type_scat_dispersion_real
_atom_type_scat_dispersion_imag
_atom_type_scat_source
C C 0.0033 0.0016 'International Tables Vol C Tables 4.2.6.8 and 6.1.1.4'
H H 0.0000 0.0000 'International Tables Vol C Tables 4.2.6.8 and 6.1.1.4'
Cl Cl 0.1484 0.1585 'International Tables Vol C Tables 4.2.6.8 and 6.1.1.4'
O O 0.0106 0.0060 'International Tables Vol C Tables 4.2.6.8 and 6.1.1.4'
Pt Pt -1.7033 8.3905 'International Tables Vol C Tables 4.2.6.8 and 6.1.1.4'
S S 0.1246 0.1234 'International Tables Vol C Tables 4.2.6.8 and 6.1.1.4'

loop_
_geom_angle_atom_site_label_1
_geom_angle_atom_site_label_2
_geom_angle_atom_site_label_3
_geom_angle
_geom_angle_site_symmetry_1
_geom_angle_site_symmetry_3
_geom_angle_publ_flag
S2 Pt1 Cl1 176.09(5) . . ?
S2 Pt1 S1 91.11(5) . . ?
S2 Pt1 Cl2 88.65(5) . . ?
S1 Pt1 Cl1 92.73(5) . . ?
S1 Pt1 Cl2 174.95(5) . . ?
Cl2 Pt1 Cl1 87.46(5) . . ?
O2 S2 Pt1 117.39(16) . . ?
O2 S2 C3 108.0(3) . . ?
O2 S2 C4 107.9(3) . . ?
C3 S2 Pt1 108.2(2) . . ?
C3 S2 C4 102.8(3) . . ?
C4 S2 Pt1 111.5(2) . . ?
O1 S1 Pt1 112.81(16) . . ?
O1 S1 C2 108.0(2) . . ?
O1 S1 C1 109.8(2) . . ?
C2 S1 Pt1 113.16(18) . . ?
C1 S1 Pt1 112.12(19) . . ?
C1 S1 C2 100.2(3) . . ?
S1 C2 H2A 109.5 . . ?
S1 C2 H2B 109.5 . . ?
S1 C2 H2C 109.5 . . ?
H2A C2 H2B 109.5 . . ?
H2A C2 H2C 109.5 . . ?
H2B C2 H2C 109.5 . . ?
S2 C3 H3A 109.5 . . ?
S2 C3 H3B 109.5 . . ?
S2 C3 H3C 109.5 . . ?
H3A C3 H3B 109.5 . . ?
H3A C3 H3C 109.5 . . ?
H3B C3 H3C 109.5 . . ?
S2 C4 H4A 109.5 . . ?
S2 C4 H4B 109.5 . . ?
S2 C4 H4C 109.5 . . ?
H4A C4 H4B 109.5 . . ?
H4A C4 H4C 109.5 . . ?
H4B C4 H4C 109.5 . . ?
S1 C1 H1A 109.5 . . ?
S1 C1 H1B 109.5 . . ?
S1 C1 H1C 109.5 . . ?
H1A C1 H1B 109.5 . . ?
H1A C1 H1C 109.5 . . ?
H1B C1 H1C 109.5 . . ?

loop_
_geom_bond_atom_site_label_1
_geom_bond_atom_site_label_2
_geom_bond_distance
_geom_bond_site_symmetry_2
_geom_bond_publ_flag
Pt1 S2 2.2312(12) . ?
Pt1 Cl1 2.3221(13) . ?
Pt1 S1 2.2478(13) . ?
Pt1 Cl2 2.3150(15) . ?
S2 O2 1.466(4) . ?
S2 C3 1.775(5) . ?
S2 C4 1.775(5) . ?
S1 O1 1.470(4) . ?
S1 C2 1.781(5) . ?
S1 C1 1.771(5) . ?
C2 H2A 0.9800 . ?
C2 H2B 0.9800 . ?
C2 H2C 0.9800 . ?
C3 H3A 0.9800 . ?
C3 H3B 0.9800 . ?
C3 H3C 0.9800 . ?
C4 H4A 0.9800 . ?
C4 H4B 0.9800 . ?
C4 H4C 0.9800 . ?
C1 H1A 0.9800 . ?
C1 H1B 0.9800 . ?
C1 H1C 0.9800 . ?
